data_4032375
loop_
_publ_author_name
'Regenass, Pierre'
'Bosc, Damien'
'Rich\'e, St\'ephanie'
'Gizzi, Patrick'
'Hibert, Marcel'
'Karmazin, Lydia'
'Ganesan, A.'
'Bonnet, Dominique'

_publ_section_title
;
 Comparative Study of the Synthesis and Structural and Physicochemical
 Properties of Diketopiperazines vs Aza-diketopiperazines.
;
_journal_name_full 'The Journal of organic chemistry'
_journal_paper_doi 10.1021/acs.joc.6b02895
_journal_year 2017
_chemical_absolute_configuration rm
_chemical_formula_moiety 'C14 H19 N3 O2'
_chemical_formula_sum 'C14 H19 N3 O2'
_chemical_formula_weight 261.32
_chemical_name_systematic
;
 ?
;
_space_group_crystal_system orthorhombic
_space_group_IT_number 19
_space_group_name_Hall 'P 2ac 2ab'
_space_group_name_H-M_alt 'P 21 21 21'
_symmetry_space_group_name_Hall 'P 2ac 2ab'
_symmetry_space_group_name_H-M 'P 21 21 21'
_atom_sites_solution_hydrogens mixed
_atom_sites_solution_primary direct
_atom_sites_solution_secondary difmap
_audit_creation_method SHELXL-2013
_cell_angle_alpha 90
_cell_angle_beta 90
_cell_angle_gamma 90
_cell_formula_units_Z 4
_cell_length_a 8.1197(2)
_cell_length_b 9.1768(3)
_cell_length_c 18.1454(5)
_cell_measurement_reflns_used 6727
_cell_measurement_temperature 173(2)
_cell_measurement_theta_max 27.485
_cell_measurement_theta_min 0.998
_cell_volume 1352.07(7)
_computing_cell_refinement 'Denzo (Nonius B.V., 1998)'
_computing_data_collection 'Collect (Nonius B.V., 1998)'
_computing_data_reduction 'Denzo (Nonius B.V., 1998)'
_computing_molecular_graphics 'PLATON 98 (Spek, 1998)'
_computing_publication_material 'SHELXL-2013 (Sheldrick, 2013)'
_computing_structure_refinement 'SHELXL-2013 (Sheldrick, 2013)'
_computing_structure_solution 'SHELXS-97 (Sheldrick, 1997)'
_diffrn_ambient_temperature 173(2)
_diffrn_measured_fraction_theta_full 1.000
_diffrn_measured_fraction_theta_max 1.000
_diffrn_measurement_device_type KappaCCD
_diffrn_measurement_method 'phi and omega scans'
_diffrn_radiation_type MoK\a
_diffrn_radiation_wavelength 0.71073
_diffrn_reflns_av_R_equivalents 0.0530
_diffrn_reflns_av_unetI/netI 0.0401
_diffrn_reflns_Laue_measured_fraction_full 1.000
_diffrn_reflns_Laue_measured_fraction_max 1.000
_diffrn_reflns_limit_h_max 10
_diffrn_reflns_limit_h_min -10
_diffrn_reflns_limit_k_max 11
_diffrn_reflns_limit_k_min -9
_diffrn_reflns_limit_l_max 23
_diffrn_reflns_limit_l_min -23
_diffrn_reflns_number 11737
_diffrn_reflns_point_group_measured_fraction_full 1.000
_diffrn_reflns_point_group_measured_fraction_max 0.999
_diffrn_reflns_theta_full 25.242
_diffrn_reflns_theta_max 27.479
_diffrn_reflns_theta_min 2.245
_diffrn_source 'fine-focus sealed tube'
_exptl_absorpt_coefficient_mu 0.088
_exptl_absorpt_correction_type none
_exptl_crystal_colour colorless
_exptl_crystal_density_diffrn 1.284
_exptl_crystal_description prism
_exptl_crystal_F_000 560
_exptl_crystal_size_max 0.35
_exptl_crystal_size_mid 0.30
_exptl_crystal_size_min 0.25
_refine_diff_density_max 0.230
_refine_diff_density_min -0.241
_refine_diff_density_rms 0.060
_refine_ls_abs_structure_details
;
 Flack x determined using 1021 quotients [(I+)-(I-)]/[(I+)+(I-)]
 (Parsons and Flack (2004), Acta Cryst. A60, s61).
;
_refine_ls_abs_structure_Flack 0.2(6)
_refine_ls_extinction_coef 0.035(4)
_refine_ls_extinction_expression Fc^*^=kFc[1+0.001xFc^2^\l^3^/sin(2\q)]^-1/4^
_refine_ls_extinction_method SHELXL
_refine_ls_goodness_of_fit_ref 1.097
_refine_ls_hydrogen_treatment mixed
_refine_ls_matrix_type full
_refine_ls_number_parameters 179
_refine_ls_number_reflns 3096
_refine_ls_number_restraints 0
_refine_ls_restrained_S_all 1.097
_refine_ls_R_factor_all 0.0457
_refine_ls_R_factor_gt 0.0363
_refine_ls_shift/su_max 0.000
_refine_ls_shift/su_mean 0.000
_refine_ls_structure_factor_coef Fsqd
_refine_ls_weighting_details 'w=1/[\s^2^(Fo^2^)+(0.0375P)^2^+0.1332P] where P=(Fo^2^+2Fc^2^)/3'
_refine_ls_weighting_scheme calc
_refine_ls_wR_factor_gt 0.0813
_refine_ls_wR_factor_ref 0.0851
_reflns_Friedel_coverage 0.725
_reflns_Friedel_fraction_full 0.999
_reflns_Friedel_fraction_max 0.997
_reflns_number_gt 2736
_reflns_number_total 3096
_reflns_threshold_expression 'I > 2\s(I)'
_cod_data_source_file jo6b02895_si_002.cif
_cod_data_source_block mhpr130912_02
_cod_database_code 4032375
_shelx_space_group_comment
;
The symmetry employed for this shelxl refinement is uniquely defined
by the following loop, which should always be used as a source of
symmetry information in preference to the above space-group names.
They are only intended as comments.
;
_shelxl_version_number 2013-4

loop_
_space_group_symop_operation_xyz
'x, y, z'
'-x+1/2, -y, z+1/2'
'x+1/2, -y+1/2, -z'
'-x, y+1/2, -z+1/2'

loop_
_atom_site_label
_atom_site_type_symbol
_atom_site_fract_x
_atom_site_fract_y
_atom_site_fract_z
_atom_site_U_iso_or_equiv
_atom_site_adp_type
_atom_site_occupancy
_atom_site_site_symmetry_order
_atom_site_calc_flag
_atom_site_refinement_flags_posn
_atom_site_refinement_flags_adp
C1 C 0.2510(2) 0.1398(2) 0.91650(9) 0.0245(4) Uani 1 1 d . .
C2 C -0.0123(2) 0.3265(2) 0.87137(10) 0.0256(4) Uani 1 1 d . .
C3 C 0.0756(2) 0.2315(2) 0.81624(9) 0.0250(4) Uani 1 1 d . .
H3 H 0.1014 0.2944 0.7727 0.030 Uiso 1 1 calc R U
C4 C 0.0848(3) 0.1173(2) 1.02910(10) 0.0331(5) Uani 1 1 d . .
H4A H -0.0137 0.0625 1.0148 0.050 Uiso 1 1 calc R U
H4B H 0.0577 0.1833 1.0698 0.050 Uiso 1 1 calc R U
H4C H 0.1710 0.0494 1.0449 0.050 Uiso 1 1 calc R U
C5 C -0.0413(2) 0.1107(2) 0.78884(10) 0.0280(4) Uani 1 1 d . .
H5A H -0.1449 0.1564 0.7718 0.034 Uiso 1 1 calc R U
H5B H 0.0100 0.0621 0.7459 0.034 Uiso 1 1 calc R U
C6 C -0.0823(2) -0.0030(2) 0.84570(10) 0.0264(4) Uani 1 1 d . .
C7 C -0.2271(2) 0.0042(2) 0.88674(10) 0.0311(5) Uani 1 1 d . .
H7 H -0.2999 0.0841 0.8800 0.037 Uiso 1 1 calc R U
C8 C -0.2665(3) -0.1035(3) 0.93728(12) 0.0386(5) Uani 1 1 d . .
H8 H -0.3661 -0.0971 0.9645 0.046 Uiso 1 1 calc R U
C9 C -0.1617(3) -0.2200(2) 0.94822(12) 0.0410(5) Uani 1 1 d . .
H9 H -0.1887 -0.2938 0.9829 0.049 Uiso 1 1 calc R U
C10 C -0.0165(3) -0.2284(2) 0.90802(12) 0.0366(5) Uani 1 1 d . .
H10 H 0.0562 -0.3082 0.9153 0.044 Uiso 1 1 calc R U
C11 C 0.0229(2) -0.1213(2) 0.85746(10) 0.0302(4) Uani 1 1 d . .
H11 H 0.1227 -0.1282 0.8303 0.036 Uiso 1 1 calc R U
C12 C 0.3493(3) 0.1198(2) 0.78937(10) 0.0283(4) Uani 1 1 d . .
H12A H 0.2871 0.0604 0.7533 0.034 Uiso 1 1 calc R U
H12B H 0.4290 0.0548 0.8143 0.034 Uiso 1 1 calc R U
C13 C 0.4433(3) 0.2372(3) 0.74836(11) 0.0370(5) Uani 1 1 d . .
H13A H 0.5226 0.2843 0.7823 0.044 Uiso 1 1 calc R U
H13B H 0.3654 0.3126 0.7308 0.044 Uiso 1 1 calc R U
C14 C 0.5356(3) 0.1732(3) 0.68293(12) 0.0434(6) Uani 1 1 d . .
H14A H 0.6140 0.0998 0.7004 0.065 Uiso 1 1 calc R U
H14B H 0.5952 0.2510 0.6572 0.065 Uiso 1 1 calc R U
H14C H 0.4569 0.1277 0.6490 0.065 Uiso 1 1 calc R U
N1 N 0.1439(2) 0.20234(18) 0.96598(8) 0.0267(4) Uani 1 1 d . .
N2 N 0.0307(2) 0.30801(19) 0.94162(9) 0.0283(4) Uani 1 1 d . .
N3 N 0.23323(18) 0.17806(18) 0.84477(8) 0.0246(4) Uani 1 1 d . .
O1 O 0.36151(17) 0.05792(15) 0.93923(7) 0.0307(3) Uani 1 1 d . .
O2 O -0.11612(18) 0.41600(16) 0.85189(7) 0.0361(4) Uani 1 1 d . .
H2N H -0.020(3) 0.356(3) 0.9748(14) 0.049(7) Uiso 1 1 d . .

loop_
_atom_site_aniso_label
_atom_site_aniso_U_11
_atom_site_aniso_U_22
_atom_site_aniso_U_33
_atom_site_aniso_U_23
_atom_site_aniso_U_13
_atom_site_aniso_U_12
C1 0.0239(9) 0.0259(10) 0.0236(9) -0.0039(7) -0.0029(7) -0.0023(8)
C2 0.0270(9) 0.0253(10) 0.0245(9) 0.0034(7) 0.0038(8) -0.0010(8)
C3 0.0266(9) 0.0287(10) 0.0198(8) 0.0029(7) 0.0002(7) 0.0046(9)
C4 0.0350(10) 0.0410(12) 0.0235(9) 0.0042(8) 0.0008(8) 0.0003(10)
C5 0.0286(10) 0.0345(11) 0.0210(8) -0.0014(8) -0.0051(7) 0.0018(9)
C6 0.0278(9) 0.0281(10) 0.0233(8) -0.0049(8) -0.0056(8) -0.0015(9)
C7 0.0278(10) 0.0318(11) 0.0338(10) -0.0019(9) -0.0018(8) 0.0003(9)
C8 0.0350(11) 0.0425(13) 0.0383(11) 0.0009(10) 0.0044(9) -0.0066(11)
C9 0.0502(13) 0.0340(12) 0.0388(11) 0.0048(10) -0.0028(11) -0.0103(11)
C10 0.0420(12) 0.0293(11) 0.0385(10) -0.0008(9) -0.0072(10) 0.0031(10)
C11 0.0282(9) 0.0327(11) 0.0296(9) -0.0068(8) -0.0038(8) 0.0017(9)
C12 0.0274(9) 0.0338(11) 0.0237(8) -0.0039(8) 0.0027(8) 0.0021(9)
C13 0.0348(11) 0.0432(14) 0.0330(10) -0.0011(9) 0.0070(9) -0.0026(11)
C14 0.0348(11) 0.0636(16) 0.0318(10) -0.0013(10) 0.0071(9) -0.0015(12)
N1 0.0311(8) 0.0291(9) 0.0200(7) 0.0010(6) 0.0006(7) 0.0048(7)
N2 0.0333(9) 0.0288(9) 0.0226(8) -0.0021(7) 0.0021(7) 0.0073(8)
N3 0.0245(8) 0.0297(9) 0.0198(7) -0.0010(6) 0.0009(6) 0.0029(7)
O1 0.0290(7) 0.0360(8) 0.0270(6) -0.0015(6) -0.0066(6) 0.0045(6)
O2 0.0398(8) 0.0371(8) 0.0314(7) 0.0080(6) 0.0065(6) 0.0140(7)

loop_
_atom_type_symbol
_atom_type_description
_atom_type_scat_dispersion_real
_atom_type_scat_dispersion_imag
_atom_type_scat_source
C C 0.0033 0.0016 'International Tables Vol C Tables 4.2.6.8 and 6.1.1.4'
H H 0.0000 0.0000 'International Tables Vol C Tables 4.2.6.8 and 6.1.1.4'
N N 0.0061 0.0033 'International Tables Vol C Tables 4.2.6.8 and 6.1.1.4'
O O 0.0106 0.0060 'International Tables Vol C Tables 4.2.6.8 and 6.1.1.4'

loop_
_geom_angle_atom_site_label_1
_geom_angle_atom_site_label_2
_geom_angle_atom_site_label_3
_geom_angle
O1 C1 N3 123.56(17)
O1 C1 N1 119.53(16)
N3 C1 N1 116.83(17)
O2 C2 N2 122.69(18)
O2 C2 C3 121.36(16)
N2 C2 C3 115.94(16)
N3 C3 C2 111.89(14)
N3 C3 C5 114.25(16)
C2 C3 C5 109.81(15)
N3 C3 H3 106.8
C2 C3 H3 106.8
C5 C3 H3 106.8
N1 C4 H4A 109.5
N1 C4 H4B 109.5
H4A C4 H4B 109.5
N1 C4 H4C 109.5
H4A C4 H4C 109.5
H4B C4 H4C 109.5
C6 C5 C3 114.44(15)
C6 C5 H5A 108.7
C3 C5 H5A 108.7
C6 C5 H5B 108.7
C3 C5 H5B 108.7
H5A C5 H5B 107.6
C7 C6 C11 118.08(18)
C7 C6 C5 121.35(18)
C11 C6 C5 120.55(18)
C8 C7 C6 121.0(2)
C8 C7 H7 119.5
C6 C7 H7 119.5
C9 C8 C7 120.3(2)
C9 C8 H8 119.8
C7 C8 H8 119.8
C8 C9 C10 119.4(2)
C8 C9 H9 120.3
C10 C9 H9 120.3
C11 C10 C9 120.4(2)
C11 C10 H10 119.8
C9 C10 H10 119.8
C10 C11 C6 120.83(19)
C10 C11 H11 119.6
C6 C11 H11 119.6
N3 C12 C13 113.43(17)
N3 C12 H12A 108.9
C13 C12 H12A 108.9
N3 C12 H12B 108.9
C13 C12 H12B 108.9
H12A C12 H12B 107.7
C12 C13 C14 110.90(19)
C12 C13 H13A 109.5
C14 C13 H13A 109.5
C12 C13 H13B 109.5
C14 C13 H13B 109.5
H13A C13 H13B 108.0
C13 C14 H14A 109.5
C13 C14 H14B 109.5
H14A C14 H14B 109.5
C13 C14 H14C 109.5
H14A C14 H14C 109.5
H14B C14 H14C 109.5
C1 N1 N2 119.69(15)
C1 N1 C4 119.63(16)
N2 N1 C4 113.49(15)
C2 N2 N1 124.02(16)
C2 N2 H2N 119.2(17)
N1 N2 H2N 116.5(17)
C1 N3 C3 121.25(15)
C1 N3 C12 119.43(16)
C3 N3 C12 115.97(14)

loop_
_geom_bond_atom_site_label_1
_geom_bond_atom_site_label_2
_geom_bond_distance
C1 O1 1.241(2)
C1 N3 1.356(2)
C1 N1 1.376(2)
C2 O2 1.229(2)
C2 N2 1.332(2)
C2 C3 1.506(3)
C3 N3 1.465(2)
C3 C5 1.542(3)
C3 H3 1.0000
C4 N1 1.466(2)
C4 H4A 0.9800
C4 H4B 0.9800
C4 H4C 0.9800
C5 C6 1.505(3)
C5 H5A 0.9900
C5 H5B 0.9900
C6 C7 1.393(3)
C6 C11 1.397(3)
C7 C8 1.385(3)
C7 H7 0.9500
C8 C9 1.381(3)
C8 H8 0.9500
C9 C10 1.389(3)
C9 H9 0.9500
C10 C11 1.382(3)
C10 H10 0.9500
C11 H11 0.9500
C12 N3 1.478(2)
C12 C13 1.516(3)
C12 H12A 0.9900
C12 H12B 0.9900
C13 C14 1.522(3)
C13 H13A 0.9900
C13 H13B 0.9900
C14 H14A 0.9800
C14 H14B 0.9800
C14 H14C 0.9800
N1 N2 1.407(2)
N2 H2N 0.85(3)

loop_
_geom_hbond_atom_site_label_D
_geom_hbond_atom_site_label_H
_geom_hbond_atom_site_label_A
_geom_hbond_distance_DH
_geom_hbond_distance_HA
_geom_hbond_distance_DA
_geom_hbond_angle_DHA
_geom_hbond_site_symmetry_A
N2 H2N O1 0.85(3) 2.00(3) 2.842(2) 172(3) 3_457

loop_
_geom_torsion_atom_site_label_1
_geom_torsion_atom_site_label_2
_geom_torsion_atom_site_label_3
_geom_torsion_atom_site_label_4
_geom_torsion
O2 C2 C3 N3 157.25(17)
N2 C2 C3 N3 -22.2(2)
O2 C2 C3 C5 -74.8(2)
N2 C2 C3 C5 105.76(19)
N3 C3 C5 C6 57.1(2)
C2 C3 C5 C6 -69.6(2)
C3 C5 C6 C7 97.2(2)
C3 C5 C6 C11 -84.4(2)
C11 C6 C7 C8 -0.6(3)
C5 C6 C7 C8 177.87(18)
C6 C7 C8 C9 0.4(3)
C7 C8 C9 C10 -0.1(3)
C8 C9 C10 C11 -0.1(3)
C9 C10 C11 C6 -0.1(3)
C7 C6 C11 C10 0.4(3)
C5 C6 C11 C10 -178.04(17)
N3 C12 C13 C14 -169.31(17)
O1 C1 N1 N2 172.69(16)
N3 C1 N1 N2 -4.2(3)
O1 C1 N1 C4 -38.8(3)
N3 C1 N1 C4 144.30(18)
O2 C2 N2 N1 177.17(17)
C3 C2 N2 N1 -3.4(3)
C1 N1 N2 C2 18.5(3)
C4 N1 N2 C2 -131.8(2)
O1 C1 N3 C3 159.01(18)
N1 C1 N3 C3 -24.3(3)
O1 C1 N3 C12 0.5(3)
N1 C1 N3 C12 177.25(16)
C2 C3 N3 C1 37.4(2)
C5 C3 N3 C1 -88.2(2)
C2 C3 N3 C12 -163.46(16)
C5 C3 N3 C12 71.0(2)
C13 C12 N3 C1 -120.6(2)
C13 C12 N3 C3 79.8(2)
